data_7718372
loop_
_publ_author_name
'Kuo, Yu-Tsen'
'Yao, Chia-Yu'
'Liu, Yi-Hung'
'Cheng, Mu-Jeng'
'Farrell, Jeffrey M.'

_publ_section_title
;
 C-C bond-forming reactions of 2-isocyanobiphenyl&#xb7;BX<sub>3</sub>
 adducts: spontaneous construction of polycyclic heteroaromatics.
;
_journal_issue 18
_journal_name_full 'Dalton transactions (Cambridge, England : 2003)'
_journal_page_first 7189
_journal_page_last 7193
_journal_paper_doi 10.1039/d5dt00210a
_journal_volume 54
_journal_year 2025
_chemical_formula_sum 'C13 H9 B I3 N'
_chemical_formula_weight 570.72
_chemical_name_systematic 'Phenanthridinium 6-triiodoborate'
_space_group_crystal_system monoclinic
_space_group_IT_number 14
_space_group_name_Hall '-P 2ybc'
_space_group_name_H-M_alt 'P 1 21/c 1'
_atom_sites_solution_hydrogens mixed
_audit_creation_method SHELXL-2019/3
_audit_update_record
;
2025-01-22 deposited with the CCDC.	2025-03-14 downloaded from the CCDC.
;
_cell_angle_alpha 90
_cell_angle_beta 103.1323(19)
_cell_angle_gamma 90
_cell_formula_units_Z 4
_cell_length_a 9.7914(6)
_cell_length_b 10.8546(6)
_cell_length_c 14.0091(8)
_cell_measurement_reflns_used 9780
_cell_measurement_temperature 100(2)
_cell_measurement_theta_max 30.54
_cell_measurement_theta_min 2.40
_cell_volume 1449.97(15)
_computing_cell_refinement 'SAINT V8.40B (Bruker AXS LLC, 2019)'
_computing_data_collection 'Bruker APEX5'
_computing_data_reduction 'SAINT V8.40B (Bruker AXS LLC, 2019)'
_computing_molecular_graphics 'Bruker SHELXTL'
_computing_publication_material 'Bruker SHELXTL'
_computing_structure_refinement 'SHELXL-2019/2 (Sheldrick, 2019)'
_computing_structure_solution 'SHELXT 2018/2 (Sheldrick, 2018)'
_diffrn_ambient_temperature 100(2)
_diffrn_measured_fraction_theta_full 0.981
_diffrn_measured_fraction_theta_max 0.986
_diffrn_measurement_device_type 'Bruker AXS D8 VENTURE, PhotonIII_C28'
_diffrn_measurement_method '\w and \f scans'
_diffrn_radiation_type MoK\a
_diffrn_radiation_wavelength 0.71073
_diffrn_reflns_av_R_equivalents 0.0445
_diffrn_reflns_av_unetI/netI 0.0250
_diffrn_reflns_Laue_measured_fraction_full 0.981
_diffrn_reflns_Laue_measured_fraction_max 0.986
_diffrn_reflns_limit_h_max 13
_diffrn_reflns_limit_h_min -14
_diffrn_reflns_limit_k_max 15
_diffrn_reflns_limit_k_min -15
_diffrn_reflns_limit_l_max 20
_diffrn_reflns_limit_l_min -18
_diffrn_reflns_number 32829
_diffrn_reflns_point_group_measured_fraction_full 0.981
_diffrn_reflns_point_group_measured_fraction_max 0.986
_diffrn_reflns_theta_full 25.242
_diffrn_reflns_theta_max 30.552
_diffrn_reflns_theta_min 2.398
_diffrn_source 'I-mu-S microfocus sealed tube'
_exptl_absorpt_coefficient_mu 6.447
_exptl_absorpt_correction_T_max 1.0000
_exptl_absorpt_correction_T_min 0.7039
_exptl_absorpt_correction_type multi-scan
_exptl_absorpt_process_details
; 
SADABS 2016/2: Krause, L., Herbst-Irmer, R., Sheldrick, G. M., Stalke, D. (2015). 
"Comparison of silver and molybdenum microfocus X-ray sources for 
single-crystal structure determination" 
J. Appl. Cryst. 48, 3-10. 
doi:10.1107/S1600576714022985 
;
_exptl_crystal_colour orange
_exptl_crystal_density_diffrn 2.614
_exptl_crystal_description plate
_exptl_crystal_F_000 1032
_exptl_crystal_size_max 0.150
_exptl_crystal_size_mid 0.100
_exptl_crystal_size_min 0.080
_refine_diff_density_max 0.835
_refine_diff_density_min -3.317
_refine_diff_density_rms 0.231
_refine_ls_extinction_method none
_refine_ls_goodness_of_fit_ref 0.858
_refine_ls_hydrogen_treatment mixed
_refine_ls_matrix_type full
_refine_ls_number_parameters 166
_refine_ls_number_reflns 4361
_refine_ls_number_restraints 0
_refine_ls_restrained_S_all 0.858
_refine_ls_R_factor_all 0.0249
_refine_ls_R_factor_gt 0.0241
_refine_ls_shift/su_max 0.002
_refine_ls_shift/su_mean 0.000
_refine_ls_structure_factor_coef Fsqd
_refine_ls_weighting_details 'w=1/[\s^2^(Fo^2^)+(0.1000P)^2^] where P=(Fo^2^+2Fc^2^)/3'
_refine_ls_weighting_scheme calc
_refine_ls_wR_factor_gt 0.0958
_refine_ls_wR_factor_ref 0.0978
_reflns_Friedel_coverage 0.000
_reflns_number_gt 4238
_reflns_number_total 4361
_reflns_threshold_expression 'I > 2\s(I)'
_cod_data_source_file d5dt00210a2.cif
_cod_data_source_block ic22876
_cod_depositor_comments
;
The following automatic conversions were performed:

data item '_exptl_absorpt_correction_type' value 'Multi-Scan' was
changed to 'multi-scan' in accordance with the
/home/data/users/saulius/crontab/automatic-downloads/rss-feeds/RSC/lib/dictionaries/cif_core.dic
dictionary named 'cif_core.dic' version 2.4.2 last updated on
2011-04-26.

Automatic conversion script
Id: cif_fix_values 8170 2020-07-09 18:12:32Z antanas 

 Adding full bibliography for 7718366--7718372.cif.
;
_cod_original_sg_symbol_H-M 'P 21/c'
_cod_database_code 7718372
_shelx_shelxl_version_number 2019/3
_shelx_space_group_comment
; 
The symmetry employed for this shelxl refinement is uniquely defined 
by the following loop, which should always be used as a source of 
symmetry information in preference to the above space-group names. 
They are only intended as comments. 
;
_shelx_estimated_absorpt_t_min 0.445
_shelx_estimated_absorpt_t_max 0.627

loop_
_space_group_symop_operation_xyz
'x, y, z'
'-x, y+1/2, -z+1/2'
'-x, -y, -z'
'x, -y-1/2, z-1/2'

loop_
_atom_site_label
_atom_site_type_symbol
_atom_site_fract_x
_atom_site_fract_y
_atom_site_fract_z
_atom_site_U_iso_or_equiv
_atom_site_adp_type
_atom_site_occupancy
_atom_site_site_symmetry_order
_atom_site_calc_flag
_atom_site_refinement_flags_posn
_atom_site_refinement_flags_adp
_atom_site_refinement_flags_occupancy
_atom_site_disorder_assembly
_atom_site_disorder_group
I1 I -0.07936(2) 0.30661(2) 0.32485(2) 0.01657(8) Uani 1 1 d . . . . .
I2 I 0.09189(2) 0.29869(2) 0.58038(2) 0.01525(8) Uani 1 1 d . . . . .
I3 I 0.14392(2) 0.04424(2) 0.41141(2) 0.01608(8) Uani 1 1 d . . . . .
N1 N 0.2349(2) 0.3831(2) 0.32535(15) 0.0128(4) Uani 1 1 d . . . . .
H1 H 0.145(4) 0.396(4) 0.293(3) 0.019 Uiso 1 1 d . U . . .
B1 B 0.1198(3) 0.2471(2) 0.4308(2) 0.0127(4) Uani 1 1 d . . . . .
C1 C 0.2561(3) 0.3144(2) 0.40552(17) 0.0112(4) Uani 1 1 d . . . . .
C2 C 0.3990(3) 0.3049(2) 0.46198(19) 0.0119(4) Uani 1 1 d . . . . .
C3 C 0.4336(3) 0.2292(2) 0.54668(18) 0.0137(4) Uani 1 1 d . . . . .
H3 H 0.362163 0.182838 0.566064 0.016 Uiso 1 1 calc R U . . .
C4 C 0.5683(3) 0.2222(2) 0.60056(19) 0.0156(4) Uani 1 1 d . . . . .
H4 H 0.589999 0.171596 0.657319 0.019 Uiso 1 1 calc R U . . .
C5 C 0.6753(3) 0.2901(2) 0.5721(2) 0.0166(5) Uani 1 1 d . . . . .
H5 H 0.768575 0.285368 0.610376 0.020 Uiso 1 1 calc R U . . .
C6 C 0.6466(3) 0.3626(2) 0.49007(18) 0.0142(4) Uani 1 1 d . . . . .
H6 H 0.719911 0.407516 0.471800 0.017 Uiso 1 1 calc R U . . .
C7 C 0.5074(2) 0.3709(2) 0.43208(17) 0.0109(4) Uani 1 1 d . . . . .
C8 C 0.4754(3) 0.4428(2) 0.34301(18) 0.0115(4) Uani 1 1 d . . . . .
C9 C 0.5738(3) 0.5107(2) 0.30652(19) 0.0149(4) Uani 1 1 d . . . . .
H9 H 0.668931 0.512046 0.341653 0.018 Uiso 1 1 calc R U . . .
C10 C 0.5337(3) 0.5764(2) 0.2193(2) 0.0183(5) Uani 1 1 d . . . . .
H10 H 0.601911 0.622017 0.195519 0.022 Uiso 1 1 calc R U . . .
C11 C 0.3940(3) 0.5760(2) 0.16619(19) 0.0179(5) Uani 1 1 d . . . . .
H11 H 0.367646 0.620334 0.106373 0.021 Uiso 1 1 calc R U . . .
C12 C 0.2949(3) 0.5106(2) 0.20138(18) 0.0154(4) Uani 1 1 d . . . . .
H12 H 0.199679 0.509785 0.166229 0.018 Uiso 1 1 calc R U . . .
C13 C 0.3361(3) 0.4458(2) 0.28912(18) 0.0120(4) Uani 1 1 d . . . . .

loop_
_atom_site_aniso_label
_atom_site_aniso_U_11
_atom_site_aniso_U_22
_atom_site_aniso_U_33
_atom_site_aniso_U_23
_atom_site_aniso_U_13
_atom_site_aniso_U_12
I1 0.01034(11) 0.02248(12) 0.01633(11) 0.00115(5) 0.00186(7) -0.00105(5)
I2 0.01357(11) 0.01978(11) 0.01355(11) -0.00323(5) 0.00549(7) -0.00263(5)
I3 0.01569(11) 0.01294(11) 0.02048(12) -0.00299(5) 0.00595(8) -0.00216(5)
N1 0.0107(9) 0.0147(9) 0.0124(9) 0.0013(7) 0.0011(7) -0.0024(7)
B1 0.0114(11) 0.0139(11) 0.0137(11) -0.0015(8) 0.0048(9) -0.0010(8)
C1 0.0109(10) 0.0140(9) 0.0100(10) -0.0008(7) 0.0049(8) -0.0020(7)
C2 0.0127(11) 0.0119(10) 0.0111(10) -0.0014(7) 0.0028(8) 0.0009(7)
C3 0.0135(10) 0.0147(10) 0.0141(10) 0.0015(8) 0.0056(8) 0.0000(8)
C4 0.0162(11) 0.0171(10) 0.0125(10) 0.0027(8) 0.0009(9) 0.0021(9)
C5 0.0101(10) 0.0217(11) 0.0176(11) 0.0011(9) 0.0020(9) 0.0044(8)
C6 0.0109(10) 0.0159(10) 0.0161(10) -0.0006(8) 0.0037(8) 0.0000(8)
C7 0.0101(9) 0.0115(9) 0.0115(9) -0.0021(8) 0.0032(7) -0.0010(7)
C8 0.0104(10) 0.0107(9) 0.0146(10) -0.0007(7) 0.0048(8) -0.0007(7)
C9 0.0124(10) 0.0133(10) 0.0201(11) 0.0012(8) 0.0062(9) -0.0020(8)
C10 0.0193(12) 0.0162(11) 0.0217(12) 0.0031(9) 0.0094(10) -0.0022(9)
C11 0.0230(12) 0.0170(11) 0.0149(10) 0.0024(9) 0.0070(9) 0.0014(9)
C12 0.0142(10) 0.0166(10) 0.0152(10) 0.0010(8) 0.0028(8) -0.0001(8)
C13 0.0115(10) 0.0118(9) 0.0133(10) -0.0013(7) 0.0040(8) -0.0011(7)

loop_
_atom_type_symbol
_atom_type_description
_atom_type_scat_dispersion_real
_atom_type_scat_dispersion_imag
_atom_type_scat_source
C C 0.0033 0.0016 'International Tables Vol C Tables 4.2.6.8 and 6.1.1.4'
H H 0.0000 0.0000 'International Tables Vol C Tables 4.2.6.8 and 6.1.1.4'
B B 0.0013 0.0007 'International Tables Vol C Tables 4.2.6.8 and 6.1.1.4'
N N 0.0061 0.0033 'International Tables Vol C Tables 4.2.6.8 and 6.1.1.4'
I I -0.4742 1.8119 'International Tables Vol C Tables 4.2.6.8 and 6.1.1.4'

loop_
_geom_angle_atom_site_label_1
_geom_angle_atom_site_label_2
_geom_angle_atom_site_label_3
_geom_angle
_geom_angle_site_symmetry_1
_geom_angle_site_symmetry_3
_geom_angle_publ_flag
C1 N1 C13 126.7(2) . . ?
C1 B1 I3 107.49(15) . . ?
C1 B1 I2 111.72(15) . . ?
I3 B1 I2 113.40(11) . . ?
C1 B1 I1 110.88(16) . . ?
I3 B1 I1 107.51(11) . . ?
I2 B1 I1 105.78(11) . . ?
N1 C1 C2 116.7(2) . . ?
N1 C1 B1 117.3(2) . . ?
C2 C1 B1 126.0(2) . . ?
C7 C2 C3 119.1(2) . . ?
C7 C2 C1 119.9(2) . . ?
C3 C2 C1 121.0(2) . . ?
C4 C3 C2 120.7(2) . . ?
C3 C4 C5 120.1(2) . . ?
C6 C5 C4 120.9(2) . . ?
C5 C6 C7 120.2(2) . . ?
C2 C7 C6 118.9(2) . . ?
C2 C7 C8 119.8(2) . . ?
C6 C7 C8 121.3(2) . . ?
C9 C8 C13 117.3(2) . . ?
C9 C8 C7 124.6(2) . . ?
C13 C8 C7 118.1(2) . . ?
C10 C9 C8 120.7(2) . . ?
C9 C10 C11 120.7(2) . . ?
C12 C11 C10 119.6(2) . . ?
C11 C12 C13 119.2(2) . . ?
N1 C13 C12 118.8(2) . . ?
N1 C13 C8 118.7(2) . . ?
C12 C13 C8 122.6(2) . . ?

loop_
_geom_bond_atom_site_label_1
_geom_bond_atom_site_label_2
_geom_bond_distance
_geom_bond_site_symmetry_2
_geom_bond_publ_flag
I1 B1 2.260(3) . ?
I2 B1 2.245(3) . ?
I3 B1 2.238(3) . ?
N1 C1 1.324(3) . ?
N1 C13 1.390(3) . ?
B1 C1 1.630(4) . ?
C1 C2 1.446(3) . ?
C2 C7 1.420(3) . ?
C2 C3 1.420(3) . ?
C3 C4 1.365(3) . ?
C4 C5 1.410(4) . ?
C5 C6 1.368(4) . ?
C6 C7 1.422(3) . ?
C7 C8 1.445(3) . ?
C8 C9 1.399(3) . ?
C8 C13 1.401(3) . ?
C9 C10 1.392(4) . ?
C10 C11 1.401(4) . ?
C11 C12 1.381(4) . ?
C12 C13 1.394(3) . ?
